data_2015866
loop_
_publ_author_name
'Gallagher, John F.'
'Le Bas, Marie-Delphine H.'
'Coleman, Claire M.'
'O'Shea, Donal F.'

_publ_section_title
;6-(4-Fluorophenyl)-8-phenyl-2,3-dihydro-4<i>H</i>-imidazo[5,1-<i>b</i>][1,3]thiazin-4-one:
 an unusual [6--5] fused-ring system
;
_journal_coeditor_code HJ3028
_journal_issue 3
_journal_name_full 'Acta Crystallographica Section C'
_journal_page_first o160
_journal_page_last o162
_journal_paper_doi 10.1107/S0108270107002375
_journal_volume 63
_journal_year 2007
_chemical_formula_iupac 'C18 H13 F N2 O S'
_chemical_formula_moiety 'C18 H13 F N2 O S'
_chemical_formula_structural 'C18 H13 F N2 O S'
_chemical_formula_sum 'C18 H13 F N2 O S'
_chemical_formula_weight 324.36
_chemical_melting_point 496
_chemical_name_common Ia
_chemical_name_systematic
;
6-(4-Fluorophenyl)-8-phenyl-2,3-dihydro-4H-imidazo[5,1-b][1,3]thiazin-4-one
;
_space_group_IT_number 14
_symmetry_cell_setting monoclinic
_symmetry_space_group_name_Hall '-P 2ybc'
_symmetry_space_group_name_H-M 'P 1 21/c 1'
_atom_sites_solution_hydrogens geom
_atom_sites_solution_primary direct
_atom_sites_solution_secondary difmap
_cell_angle_alpha 90
_cell_angle_beta 109.865(5)
_cell_angle_gamma 90
_cell_formula_units_Z 4
_cell_length_a 11.5195(13)
_cell_length_b 8.6516(7)
_cell_length_c 15.9173(11)
_cell_measurement_reflns_used 79
_cell_measurement_temperature 294.0(10)
_cell_measurement_theta_max 19.15
_cell_measurement_theta_min 5.75
_cell_volume 1492.0(2)
_computing_cell_refinement XSCANS
_computing_data_collection 'XSCANS (Siemens, 1994)'
_computing_data_reduction XSCANS
_computing_molecular_graphics 'PLATON (Spek, 2003)'
_computing_publication_material 'SHELXL97 and PREP8 (Ferguson, 1998)'
_computing_structure_refinement 'SHELXL97 (Sheldrick, 1997)'
_computing_structure_solution 'SHELXS97 (Sheldrick, 1997)'
_diffrn_ambient_temperature 294.0(10)
_diffrn_measured_fraction_theta_full 0.997
_diffrn_measured_fraction_theta_max 0.997
_diffrn_measurement_device 'Bruker P4'
_diffrn_measurement_method \w
_diffrn_radiation_monochromator graphite
_diffrn_radiation_source 'X-ray tube'
_diffrn_radiation_type 'Molybdenum K\a'
_diffrn_radiation_wavelength 0.71073
_diffrn_reflns_av_R_equivalents 0.017
_diffrn_reflns_av_sigmaI/netI 0.020
_diffrn_reflns_limit_h_max 1
_diffrn_reflns_limit_h_min -14
_diffrn_reflns_limit_k_max 10
_diffrn_reflns_limit_k_min -1
_diffrn_reflns_limit_l_max 19
_diffrn_reflns_limit_l_min -18
_diffrn_reflns_number 4084
_diffrn_reflns_theta_full 26.05
_diffrn_reflns_theta_max 26.05
_diffrn_reflns_theta_min 1.9
_diffrn_standards_decay_% 1
_diffrn_standards_interval_count 296
_diffrn_standards_number 4
_exptl_absorpt_coefficient_mu 0.233
_exptl_absorpt_correction_T_max 1.00
_exptl_absorpt_correction_T_min 1.00
_exptl_absorpt_correction_type none
_exptl_crystal_colour colourless
_exptl_crystal_density_diffrn 1.444
_exptl_crystal_description block
_exptl_crystal_F_000 672
_exptl_crystal_size_max 0.45
_exptl_crystal_size_mid 0.45
_exptl_crystal_size_min 0.35
_refine_diff_density_max 0.29
_refine_diff_density_min -0.16
_refine_ls_extinction_method none
_refine_ls_goodness_of_fit_ref 1.043
_refine_ls_hydrogen_treatment constr
_refine_ls_matrix_type full
_refine_ls_number_parameters 208
_refine_ls_number_reflns 2938
_refine_ls_number_restraints 0
_refine_ls_restrained_S_all 1.043
_refine_ls_R_factor_all 0.0428
_refine_ls_R_factor_gt 0.0349
_refine_ls_shift/su_max 0.001
_refine_ls_shift/su_mean 0.000
_refine_ls_structure_factor_coef Fsqd
_refine_ls_weighting_details 'w = 1/[\s^2^(Fo^2^)+(0.0448P)^2^+0.385P] where P=(Fo^2^+2Fc^2^)/3'
_refine_ls_weighting_scheme calc
_refine_ls_wR_factor_gt 0.0880
_refine_ls_wR_factor_ref 0.0933
_reflns_number_gt 2501
_reflns_number_total 2938
_reflns_threshold_expression I>2\s(I)
_cod_data_source_file hj3028.cif
_cod_data_source_block Ia
_cod_depositor_comments
;
The following automatic conversions were performed:
'_symmetry_cell_setting' value 'Monoclinic' changed to 'monoclinic'
according to '/home/saulius/struct/CIF-dictionaries/cif_core.dic'
dictionary named 'cif_core.dic' version 2.4.1 from 2010-06-29.

Automatic conversion script
Id: cif_fix_enum 1527 2010-12-29 10:47:43Z saulius 

The following automatic conversions were performed:

'_symmetry_cell_setting' value 'Monoclinic' changed to 'monoclinic'
according to /home/saulius/struct/CIF-dictionaries/cif_core.dic
dictionary named 'cif_core.dic' version 2.4.1 from 2010-06-29.

Automatic conversion script
Id: cif_fix_values 1715 2011-07-08 13:25:40Z adriana 
;
_cod_original_sg_symbol_H-M 'P 21/c'
_cod_database_code 2015866
_cod_database_fobs_code 2015866

loop_
_symmetry_equiv_pos_as_xyz
'x, y, z'
'-x, y+1/2, -z+1/2'
'-x, -y, -z'
'x, -y-1/2, z-1/2'

loop_
_atom_site_type_symbol
_atom_site_label
_atom_site_fract_x
_atom_site_fract_y
_atom_site_fract_z
_atom_site_U_iso_or_equiv
_atom_site_adp_type
_atom_site_calc_flag
_atom_site_refinement_flags
_atom_site_occupancy
C C1 0.95656(13) 0.28746(18) 0.29047(10) 0.0388(3) Uani d . 1
N N1 0.83290(11) 0.23798(15) 0.26081(8) 0.0381(3) Uani d . 1
C C2 0.80720(13) 0.19936(18) 0.33801(10) 0.0379(3) Uani d . 1
N N2 0.90323(11) 0.22051(15) 0.40947(8) 0.0412(3) Uani d . 1
C C3 0.99766(13) 0.27604(18) 0.38139(10) 0.0390(3) Uani d . 1
S S1 1.03241(4) 0.34442(6) 0.21794(3) 0.05373(15) Uani d . 1
C C11 0.89858(15) 0.3857(2) 0.12204(11) 0.0499(4) Uani d . 1
C C12 0.81006(16) 0.2506(2) 0.09991(11) 0.0508(4) Uani d . 1
C C13 0.75842(14) 0.20520(19) 0.17095(10) 0.0435(4) Uani d . 1
O O1 0.66082(11) 0.14194(18) 0.15508(8) 0.0663(4) Uani d . 1
F F1 0.35036(10) 0.04056(14) 0.36147(9) 0.0763(4) Uani d . 1
C C21 0.68498(13) 0.15453(17) 0.34110(9) 0.0371(3) Uani d . 1
C C22 0.58199(14) 0.24579(19) 0.30130(10) 0.0436(4) Uani d . 1
C C23 0.46930(15) 0.2098(2) 0.30904(11) 0.0482(4) Uani d . 1
C C24 0.46229(15) 0.0807(2) 0.35643(12) 0.0482(4) Uani d . 1
C C25 0.56080(16) -0.0113(2) 0.39737(12) 0.0531(4) Uani d . 1
C C26 0.67402(15) 0.02637(19) 0.38989(11) 0.0462(4) Uani d . 1
C C31 1.11685(13) 0.32005(17) 0.44758(10) 0.0396(3) Uani d . 1
C C32 1.12381(15) 0.3586(2) 0.53391(11) 0.0470(4) Uani d . 1
C C33 1.23423(16) 0.4031(2) 0.59667(12) 0.0550(4) Uani d . 1
C C34 1.34041(16) 0.4106(2) 0.57479(13) 0.0559(5) Uani d . 1
C C35 1.33527(15) 0.3728(2) 0.48963(13) 0.0530(4) Uani d . 1
C C36 1.22485(14) 0.3272(2) 0.42633(12) 0.0469(4) Uani d . 1
H H11A 0.8571 0.4764 0.1339 0.060 Uiso calc R 1
H H11B 0.9241 0.4082 0.0712 0.060 Uiso calc R 1
H H12A 0.7418 0.2756 0.0461 0.061 Uiso calc R 1
H H12B 0.8523 0.1619 0.0866 0.061 Uiso calc R 1
H H22 0.5889 0.3326 0.2689 0.052 Uiso calc R 1
H H23 0.4004 0.2715 0.2828 0.058 Uiso calc R 1
H H25 0.5526 -0.0977 0.4297 0.064 Uiso calc R 1
H H26 0.7428 -0.0347 0.4178 0.055 Uiso calc R 1
H H32 1.0531 0.3543 0.5495 0.056 Uiso calc R 1
H H33 1.2373 0.4282 0.6542 0.066 Uiso calc R 1
H H34 1.4147 0.4410 0.6173 0.067 Uiso calc R 1
H H35 1.4064 0.3780 0.4745 0.064 Uiso calc R 1
H H36 1.2226 0.3011 0.3691 0.056 Uiso calc R 1

loop_
_atom_site_aniso_label
_atom_site_aniso_U_11
_atom_site_aniso_U_22
_atom_site_aniso_U_33
_atom_site_aniso_U_12
_atom_site_aniso_U_13
_atom_site_aniso_U_23
C1 0.0325(7) 0.0420(8) 0.0431(8) -0.0004(6) 0.0146(6) -0.0020(6)
N1 0.0332(6) 0.0455(7) 0.0363(6) -0.0019(5) 0.0128(5) -0.0026(5)
C2 0.0356(7) 0.0419(8) 0.0373(7) -0.0008(6) 0.0136(6) -0.0001(6)
N2 0.0358(6) 0.0481(7) 0.0388(6) -0.0019(6) 0.0117(5) 0.0016(6)
C3 0.0333(7) 0.0419(8) 0.0417(8) 0.0017(6) 0.0129(6) -0.0002(6)
S1 0.0399(2) 0.0782(3) 0.0471(2) -0.0052(2) 0.01998(18) 0.0044(2)
C11 0.0502(9) 0.0585(10) 0.0436(8) -0.0001(8) 0.0193(7) 0.0041(8)
C12 0.0529(9) 0.0632(11) 0.0377(8) -0.0052(8) 0.0170(7) -0.0051(8)
C13 0.0402(8) 0.0514(9) 0.0393(8) -0.0008(7) 0.0141(6) -0.0082(7)
O1 0.0465(7) 0.1063(11) 0.0477(7) -0.0260(7) 0.0180(5) -0.0247(7)
F1 0.0541(6) 0.0745(8) 0.1170(10) -0.0151(6) 0.0509(7) -0.0063(7)
C21 0.0356(7) 0.0412(8) 0.0348(7) -0.0043(6) 0.0124(6) -0.0044(6)
C22 0.0427(8) 0.0454(9) 0.0438(8) 0.0002(7) 0.0161(7) 0.0056(7)
C23 0.0376(8) 0.0546(10) 0.0527(9) 0.0042(7) 0.0159(7) 0.0001(8)
C24 0.0413(8) 0.0515(9) 0.0593(10) -0.0106(7) 0.0270(8) -0.0112(8)
C25 0.0594(10) 0.0438(9) 0.0626(11) -0.0080(8) 0.0292(9) 0.0052(8)
C26 0.0438(8) 0.0435(9) 0.0501(9) 0.0007(7) 0.0142(7) 0.0044(7)
C31 0.0337(7) 0.0385(8) 0.0437(8) 0.0032(6) 0.0092(6) 0.0023(6)
C32 0.0391(8) 0.0541(10) 0.0458(8) 0.0032(7) 0.0119(7) 0.0006(7)
C33 0.0487(9) 0.0610(11) 0.0471(9) 0.0033(8) 0.0057(7) -0.0063(8)
C34 0.0396(9) 0.0534(10) 0.0616(11) -0.0001(8) 0.0000(8) -0.0039(8)
C35 0.0341(8) 0.0533(10) 0.0681(11) 0.0019(7) 0.0131(8) 0.0043(9)
C36 0.0376(8) 0.0506(9) 0.0516(9) 0.0030(7) 0.0138(7) 0.0002(7)

loop_
_atom_type_symbol
_atom_type_description
_atom_type_scat_dispersion_real
_atom_type_scat_dispersion_imag
_atom_type_scat_source
C C 0.0033 0.0016 'International Tables Vol C Tables 4.2.6.8 and 6.1.1.4'
H H 0.0000 0.0000 'International Tables Vol C Tables 4.2.6.8 and 6.1.1.4'
N N 0.0061 0.0033 'International Tables Vol C Tables 4.2.6.8 and 6.1.1.4'
O O 0.0106 0.0060 'International Tables Vol C Tables 4.2.6.8 and 6.1.1.4'
F F 0.0171 0.0103 'International Tables Vol C Tables 4.2.6.8 and 6.1.1.4'
S S 0.1246 0.1234 'International Tables Vol C Tables 4.2.6.8 and 6.1.1.4'

loop_
_geom_angle_atom_site_label_1
_geom_angle_atom_site_label_2
_geom_angle_atom_site_label_3
_geom_angle
_geom_angle_publ_flag
S1 C1 N1 122.92(11) yes
S1 C1 C3 130.76(12) yes
N1 C1 C3 106.30(12) yes
C1 N1 C2 105.70(11) yes
C1 N1 C13 126.40(12) yes
C2 N1 C13 126.84(12) yes
N1 C2 N2 111.29(12) ?
N1 C2 C21 125.50(13) ?
N2 C2 C21 122.97(13) ?
N2 C3 C31 120.03(13) ?
C2 N2 C3 106.99(12) ?
C1 C3 N2 109.73(13) ?
C1 C3 C31 130.14(14) ?
C1 S1 C11 98.08(7) yes
S1 C11 C12 111.10(13) yes
C11 C12 C13 115.87(14) yes
O1 C13 N1 120.32(14) yes
O1 C13 C12 123.08(15) yes
N1 C13 C12 116.59(13) yes
C26 C21 C22 119.06(14) ?
C26 C21 C2 119.92(14) ?
C22 C21 C2 120.84(14) ?
C21 C22 C23 121.03(15) ?
C22 C23 C24 117.88(15) ?
F1 C24 C23 118.36(16) ?
F1 C24 C25 118.39(16) ?
C23 C24 C25 123.24(15) ?
C24 C25 C26 118.52(16) ?
C21 C26 C25 120.26(15) ?
C32 C31 C36 118.16(15) ?
C32 C31 C3 119.81(14) ?
C36 C31 C3 122.02(14) ?
C31 C32 C33 120.83(15) ?
C32 C33 C34 120.54(17) ?
C33 C34 C35 119.43(16) ?
C34 C35 C36 120.39(16) ?
C31 C36 C35 120.66(16) ?
C23 C22 H22 119.5 ?
C21 C22 H22 119.5 ?
C24 C23 H23 121.1 ?
C22 C23 H23 121.1 ?
C24 C25 H25 120.7 ?
C26 C25 H25 120.7 ?
C21 C26 H26 119.9 ?
C25 C26 H26 119.9 ?
C33 C32 H32 119.6 ?
C31 C32 H32 119.6 ?
C32 C33 H33 119.7 ?
C34 C33 H33 119.7 ?
C35 C34 H34 120.3 ?
C33 C34 H34 120.3 ?
C34 C35 H35 119.8 ?
C36 C35 H35 119.8 ?
C12 C11 H11A 109.4 ?
S1 C11 H11A 109.4 ?
C12 C11 H11B 109.4 ?
S1 C11 H11B 109.4 ?
H11A C11 H11B 108.0 ?
C13 C12 H12A 108.3 ?
C11 C12 H12A 108.3 ?
C13 C12 H12B 108.3 ?
C11 C12 H12B 108.3 ?
H12A C12 H12B 107.4 ?
C35 C36 H36 119.7 ?
C31 C36 H36 119.7 ?

loop_
_geom_bond_atom_site_label_1
_geom_bond_atom_site_label_2
_geom_bond_distance
_geom_bond_publ_flag
S1 C1 1.7392(15) yes
S1 C11 1.7986(17) yes
C11 C12 1.512(2) yes
C12 C13 1.498(2) yes
N1 C1 1.4065(18) yes
N1 C2 1.3986(18) yes
N1 C13 1.4243(19) yes
O1 C13 1.1976(19) yes
C1 C3 1.365(2) yes
N2 C2 1.3023(19) yes
N2 C3 1.3943(19) yes
C2 C21 1.4772(19) ?
C3 C31 1.469(2) ?
C21 C22 1.386(2) ?
C21 C26 1.384(2) ?
C22 C23 1.381(2) ?
C23 C24 1.366(2) ?
F1 C24 1.3636(17) ?
C24 C25 1.358(2) ?
C25 C26 1.388(2) ?
C31 C32 1.390(2) ?
C31 C36 1.397(2) ?
C32 C33 1.379(2) ?
C33 C34 1.382(3) ?
C34 C35 1.376(3) ?
C35 C36 1.385(2) ?
C22 H22 0.93 ?
C23 H23 0.93 ?
C25 H25 0.93 ?
C26 H26 0.93 ?
C32 H32 0.93 ?
C33 H33 0.93 ?
C34 H34 0.93 ?
C11 H11A 0.97 ?
C11 H11B 0.97 ?
C12 H12A 0.97 ?
C12 H12B 0.97 ?
C35 H35 0.93 ?
C36 H36 0.93 ?

loop_
_geom_hbond_atom_site_label_D
_geom_hbond_atom_site_label_H
_geom_hbond_atom_site_label_A
_geom_hbond_site_symmetry_A
_geom_hbond_distance_DH
_geom_hbond_distance_HA
_geom_hbond_distance_DA
_geom_hbond_angle_DHA
_geom_hbond_publ_flag
C11 H11A F1 2_655 0.97 2.48 3.256(2) 137 yes
C22 H22 C24 2_655 0.93 2.85 3.753(2) 164 yes
C32 H32 N2 . 0.93 2.58 2.896(2) 100 yes
C36 H36 S1 . 0.93 2.67 3.3078(18) 126 yes

loop_
_geom_torsion_atom_site_label_1
_geom_torsion_atom_site_label_2
_geom_torsion_atom_site_label_3
_geom_torsion_atom_site_label_4
_geom_torsion
_geom_torsion_publ_flag
N1 C1 S1 C11 20.39(14) yes
C1 S1 C11 C12 -52.19(13) yes
S1 C11 C12 C13 61.22(18) yes
C11 C12 C13 N1 -27.8(2) yes
C1 N1 C13 C12 -10.0(2) yes
S1 C1 N1 C13 9.9(2) yes
N1 C2 N2 C3 0.38(17) no
C2 N2 C3 C1 -0.31(18) no
N2 C2 C21 C26 -53.1(2) yes
N2 C3 C31 C32 -22.5(2) yes
C3 C1 N1 C2 0.11(16) ?
S1 C1 N1 C2 178.65(11) ?
C3 C1 N1 C13 -168.68(14) ?
C1 N1 C2 N2 -0.31(17) ?
C13 N1 C2 N2 168.41(14) ?
C1 N1 C2 C21 174.16(14) ?
C13 N1 C2 C21 -17.1(2) ?
C21 C2 N2 C3 -174.25(14) ?
N1 C1 C3 N2 0.11(17) ?
S1 C1 C3 N2 -178.27(12) ?
N1 C1 C3 C31 -176.17(15) ?
S1 C1 C3 C31 5.4(3) ?
C2 N2 C3 C31 176.42(14) ?
C3 C1 S1 C11 -161.45(16) ?
C2 N1 C13 O1 2.3(3) ?
C1 N1 C13 O1 168.73(16) ?
C2 N1 C13 C12 -176.47(15) ?
C11 C12 C13 O1 153.51(18) ?
N1 C2 C21 C26 133.05(16) ?
N2 C2 C21 C22 121.96(17) ?
N1 C2 C21 C22 -51.9(2) ?
C26 C21 C22 C23 -0.6(2) ?
C2 C21 C22 C23 -175.68(14) ?
C21 C22 C23 C24 -0.6(2) ?
C22 C23 C24 C25 1.3(3) ?
C22 C23 C24 F1 -177.39(15) ?
F1 C24 C25 C26 177.91(15) ?
C23 C24 C25 C26 -0.8(3) ?
C22 C21 C26 C25 1.1(2) ?
C2 C21 C26 C25 176.26(15) ?
C24 C25 C26 C21 -0.4(3) ?
C1 C3 C31 C32 153.46(17) ?
C1 C3 C31 C36 -25.4(3) ?
N2 C3 C31 C36 158.59(15) ?
C36 C31 C32 C33 0.2(3) ?
C3 C31 C32 C33 -178.75(16) ?
C31 C32 C33 C34 0.2(3) ?
C32 C33 C34 C35 -0.2(3) ?
C33 C34 C35 C36 -0.2(3) ?
C34 C35 C36 C31 0.5(3) ?
C32 C31 C36 C35 -0.5(2) ?
C3 C31 C36 C35 178.38(15) ?

loop_
_cod_related_entry_id
_cod_related_entry_database
_cod_related_entry_code
1 ChemSpider 21133250
